data_7721070
loop_
_publ_author_name
'Matusiewicz, Barbara'
'Tesmar, Aleksandra'
'Brzeski, Jakub'
'Freza, Sylwia'
'Kazimierczuk, Katarzyna'
'Wyrzykowski, Dariusz'

_publ_section_title
;
 Stereochemical control and its consequences in VO(acac)2 complexes: an
 integrated study of trans/cis isomerism with quinoline and isoquinoline
;
_journal_name_full 'Dalton Transactions'
_journal_paper_doi 10.1039/D6DT01029F
_journal_year 2026
_chemical_absolute_configuration unk
_chemical_formula_moiety 'C10 H14 O5 V, C9 H7 N'
_chemical_formula_sum 'C19 H21 N O5 V'
_chemical_formula_weight 394.31
_chemical_name_systematic
;
 <i>trans</i>-bis(acetylacetonato-k2O,O')oxido(quinoline-kN)vanadium(IV)
;
_space_group_IT_number 7
_space_group_name_Hall 'P -2yac'
_space_group_name_H-M_alt 'P 1 n 1'
_symmetry_cell_setting monoclinic
_symmetry_Int_Tables_number 7
_symmetry_space_group_name_Hall 'P -2yac'
_symmetry_space_group_name_H-M 'P 1 n 1'
_atom_sites_solution_hydrogens geom
_audit_conform_dict_location ftp://ftp.iucr.org/pub/cif_core.dic
_audit_conform_dict_name cif_core.dic
_audit_conform_dict_version 2.4
_audit_creation_date 2025-06-11
_audit_creation_method 'WinGX routine CIF_UPDATE'
_audit_update_record
;
2026-04-13 deposited with the CCDC.	2026-06-01 downloaded from the CCDC.
;
_cell_angle_alpha 90
_cell_angle_beta 96.296(3)
_cell_angle_gamma 90
_cell_formula_units_Z 2
_cell_length_a 8.0583(3)
_cell_length_b 7.7264(4)
_cell_length_c 15.3312(6)
_cell_measurement_reflns_used 30748
_cell_measurement_temperature 120(2)
_cell_measurement_theta_max 29.66
_cell_measurement_theta_min 2.54
_cell_volume 948.79(7)
_computing_molecular_graphics 'Ortep for Windows (Farrugia, 2012)'
_computing_publication_material 'WinGX publication routines (Farrugia, 2012)'
_computing_structure_refinement 'SHELXL-2018/3 (Sheldrick, 2018)'
_computing_structure_solution 'SHELXT 2018/2 (Sheldrick, 2018)'
_diffrn_ambient_temperature 120(2)
_diffrn_detector 'image plate (34 cm diameter)'
_diffrn_detector_area_resol_mean 6.67
_diffrn_detector_type STOE
_diffrn_measured_fraction_theta_full 0.998
_diffrn_measured_fraction_theta_max 0.994
_diffrn_measurement_device '2-circle goniometer'
_diffrn_measurement_device_type 'STOE IPDS 2T'
_diffrn_measurement_method 'rotation method'
_diffrn_radiation_monochromator 'parabolic x-ray mirror'
_diffrn_radiation_probe x-ray
_diffrn_radiation_type MoK\a
_diffrn_radiation_wavelength 0.71073
_diffrn_reflns_av_R_equivalents 0.0276
_diffrn_reflns_av_unetI/netI 0.0213
_diffrn_reflns_Laue_measured_fraction_full 0.998
_diffrn_reflns_Laue_measured_fraction_max 0.994
_diffrn_reflns_limit_h_max 11
_diffrn_reflns_limit_h_min -11
_diffrn_reflns_limit_k_max 10
_diffrn_reflns_limit_k_min -10
_diffrn_reflns_limit_l_max 21
_diffrn_reflns_limit_l_min -20
_diffrn_reflns_number 14705
_diffrn_reflns_point_group_measured_fraction_full 0.965
_diffrn_reflns_point_group_measured_fraction_max 0.95
_diffrn_reflns_theta_full 25.242
_diffrn_reflns_theta_max 29.212
_diffrn_reflns_theta_min 2.636
_diffrn_source 'GeniX Mo, 0.05 x 0.05 mm2 microfocus'
_diffrn_standards_number 0
_exptl_absorpt_coefficient_mu 0.551
_exptl_absorpt_correction_T_max 0.9502
_exptl_absorpt_correction_T_min 0.9001
_exptl_absorpt_correction_type numerical
_exptl_absorpt_process_details
;
        Numerical  absorption  correction was  performed
        after the  optimization of  the  crystal-shape
        description due to Herrendorf?s method
        [Herrendorf, 1994]
        Herrendorf,  W. (1994).HABITUS, a program for the
        optimization  of  the  crystal description for
 the numerical absorption correction by means of
        suitable, psi scanned reflections;dissertation
        1994,Karlsruhe;extension 1998,Gie\&sen
;
_exptl_crystal_colour green
_exptl_crystal_density_diffrn 1.38
_exptl_crystal_description plate
_exptl_crystal_F_000 410
_exptl_crystal_size_max 0.17
_exptl_crystal_size_mid 0.14
_exptl_crystal_size_min 0.13
_refine_diff_density_max 0.681
_refine_diff_density_min -0.596
_refine_diff_density_rms 0.06
_refine_ls_abs_structure_details
;
 Refined as an inversion twin.
;
_refine_ls_abs_structure_Flack 0.08(2)
_refine_ls_extinction_method none
_refine_ls_goodness_of_fit_ref 1.052
_refine_ls_hydrogen_treatment constr
_refine_ls_matrix_type full
_refine_ls_number_parameters 240
_refine_ls_number_reflns 4882
_refine_ls_number_restraints 2
_refine_ls_restrained_S_all 1.052
_refine_ls_R_factor_all 0.0387
_refine_ls_R_factor_gt 0.0362
_refine_ls_shift/su_max 0
_refine_ls_shift/su_mean 0
_refine_ls_structure_factor_coef Fsqd
_refine_ls_weighting_details 'w=1/[\s^2^(Fo^2^)+(0.0699P)^2^+0.2568P] where P=(Fo^2^+2Fc^2^)/3'
_refine_ls_weighting_scheme calc
_refine_ls_wR_factor_gt 0.0967
_refine_ls_wR_factor_ref 0.1012
_reflns_Friedel_coverage 0.908
_reflns_Friedel_fraction_full 0.932
_reflns_Friedel_fraction_max 0.906
_reflns_number_gt 4626
_reflns_number_total 4882
_reflns_threshold_expression 'I > 2\s(I)'
_cod_data_source_file d6dt01029f2.cif
_cod_data_source_block at6_2024
_cod_original_sg_symbol_H-M 'P n'
_cod_database_code 7721070
_shelx_shelxl_version_number 2018/3

loop_
_symmetry_equiv_pos_as_xyz
'x, y, z'
'x+1/2, -y, z+1/2'

loop_
_atom_site_label
_atom_site_type_symbol
_atom_site_fract_x
_atom_site_fract_y
_atom_site_fract_z
_atom_site_U_iso_or_equiv
_atom_site_adp_type
_atom_site_occupancy
_atom_site_site_symmetry_order
_atom_site_calc_flag
_atom_site_refinement_flags_posn
_atom_site_refinement_flags_adp
_atom_site_refinement_flags_occupancy
_atom_site_disorder_assembly
_atom_site_disorder_group
C1 C 0.9431(5) 0.5552(5) 0.4842(3) 0.0398(7) Uani 1 1 d . . . . .
H1A H 0.994767 0.57881 0.543908 0.06 Uiso 1 1 calc R U . . .
H1B H 0.871725 0.652775 0.463506 0.06 Uiso 1 1 calc R U . . .
H1C H 1.03039 0.53929 0.445199 0.06 Uiso 1 1 calc R U . . .
C2 C 0.8392(4) 0.3933(4) 0.4843(2) 0.0277(6) Uani 1 1 d . . . . .
C3 C 0.8660(4) 0.2776(4) 0.5549(2) 0.0303(6) Uani 1 1 d . . . . .
H3 H 0.951917 0.3036 0.600533 0.036 Uiso 1 1 calc R U . . .
C4 C 0.7738(4) 0.1266(4) 0.56199(18) 0.0267(5) Uani 1 1 d . . . . .
C5 C 0.8154(6) 0.0089(6) 0.6398(3) 0.0393(8) Uani 1 1 d . . . . .
H5A H 0.907662 0.058777 0.678796 0.059 Uiso 1 1 calc R U . . .
H5B H 0.848387 -0.104927 0.619428 0.059 Uiso 1 1 calc R U . . .
H5C H 0.717265 -0.003516 0.671797 0.059 Uiso 1 1 calc R U . . .
C6 C 0.2069(5) 0.5457(5) 0.2570(3) 0.0448(9) Uani 1 1 d . . . . .
H6A H 0.226583 0.532761 0.195413 0.067 Uiso 1 1 calc R U . . .
H6B H 0.268572 0.646453 0.282284 0.067 Uiso 1 1 calc R U . . .
H6C H 0.087306 0.562158 0.260746 0.067 Uiso 1 1 calc R U . . .
C7 C 0.2657(4) 0.3857(5) 0.3072(2) 0.0281(6) Uani 1 1 d . . . . .
C8 C 0.1483(4) 0.2664(4) 0.3329(2) 0.0291(6) Uani 1 1 d . . . . .
H8 H 0.033249 0.28855 0.316168 0.035 Uiso 1 1 calc R U . . .
C9 C 0.1915(3) 0.1175(4) 0.38164(18) 0.0241(5) Uani 1 1 d . . . . .
C10 C 0.0570(5) -0.0073(4) 0.4014(3) 0.0340(5) Uani 1 1 d . . . . .
H10A H -0.052686 0.042061 0.38156 0.051 Uiso 1 1 calc R U . . .
H10B H 0.065328 -0.028354 0.464752 0.051 Uiso 1 1 calc R U . . .
H10C H 0.070925 -0.116709 0.370709 0.051 Uiso 1 1 calc R U . . .
C11 C 0.4580(4) 0.5715(4) 0.4902(2) 0.0297(6) Uani 1 1 d . . . . .
H11 H 0.508958 0.595413 0.43846 0.036 Uiso 1 1 calc R U . . .
C12 C 0.4056(5) 0.7139(4) 0.5378(3) 0.0351(8) Uani 1 1 d . . . . .
H12 H 0.420961 0.829052 0.518463 0.042 Uiso 1 1 calc R U . . .
C13 C 0.3325(5) 0.6824(4) 0.6121(3) 0.0352(7) Uani 1 1 d . . . . .
H13 H 0.295746 0.775895 0.645411 0.042 Uiso 1 1 calc R U . . .
C14 C 0.3115(4) 0.5100(4) 0.6396(2) 0.0262(6) Uani 1 1 d . . . . .
C15 C 0.2383(4) 0.4684(5) 0.7168(2) 0.0332(6) Uani 1 1 d . . . . .
H15 H 0.197135 0.558185 0.750873 0.04 Uiso 1 1 calc R U . . .
C16 C 0.2264(5) 0.3011(5) 0.7425(2) 0.0321(8) Uani 1 1 d . . . . .
H16 H 0.17783 0.274402 0.794622 0.039 Uiso 1 1 calc R U . . .
C17 C 0.2861(4) 0.1668(4) 0.6920(2) 0.0298(6) Uani 1 1 d . . . . .
H17 H 0.278524 0.050299 0.710994 0.036 Uiso 1 1 calc R U . . .
C18 C 0.3545(4) 0.2012(3) 0.6161(2) 0.0260(6) Uani 1 1 d . . . . .
H18 H 0.391708 0.108744 0.582289 0.031 Uiso 1 1 calc R U . . .
C19 C 0.3701(4) 0.3746(3) 0.58774(18) 0.0218(5) Uani 1 1 d . . . . .
N1 N 0.4417(3) 0.4080(3) 0.51192(16) 0.0238(4) Uani 1 1 d . . . . .
O1 O 0.6259(3) 0.0828(3) 0.32462(16) 0.0377(5) Uani 1 1 d . . . . .
O2 O 0.7317(3) 0.3746(3) 0.41808(14) 0.0272(4) Uani 1 1 d . . . . .
O3 O 0.6522(3) 0.0772(3) 0.50712(14) 0.0256(4) Uani 1 1 d . . . . .
O4 O 0.4234(3) 0.3710(3) 0.32367(13) 0.0283(4) Uani 1 1 d . . . . .
O5 O 0.3399(3) 0.0747(3) 0.41185(14) 0.0253(4) Uani 1 1 d . . . . .
V1 V 0.55288(5) 0.19665(5) 0.39847(3) 0.02230(12) Uani 1 1 d . . . . .

loop_
_atom_site_aniso_label
_atom_site_aniso_U_11
_atom_site_aniso_U_22
_atom_site_aniso_U_33
_atom_site_aniso_U_23
_atom_site_aniso_U_13
_atom_site_aniso_U_12
C1 0.0366(17) 0.0403(17) 0.0416(18) 0.0037(14) -0.0002(15) -0.0111(14)
C2 0.0260(15) 0.0312(15) 0.0259(14) -0.0014(11) 0.0025(12) -0.0035(11)
C3 0.0291(15) 0.0356(15) 0.0250(13) -0.0004(11) -0.0019(11) -0.0028(11)
C4 0.0272(13) 0.0310(13) 0.0214(12) 0.0009(10) 0.0008(10) 0.0026(11)
C5 0.0424(18) 0.0414(16) 0.0321(17) 0.0109(13) -0.0055(14) -0.0020(13)
C6 0.0323(17) 0.052(2) 0.048(2) 0.0245(17) -0.0030(15) 0.0008(15)
C7 0.0240(14) 0.0386(17) 0.0211(13) 0.0030(11) 0.0001(11) 0.0023(12)
C8 0.0229(13) 0.0369(14) 0.0273(14) 0.0031(12) 0.0013(11) 0.0012(11)
C9 0.0209(12) 0.0299(13) 0.0216(11) -0.0046(9) 0.0032(9) -0.0004(9)
C10 0.0243(12) 0.0340(12) 0.0436(14) 0.0017(16) 0.0041(10) -0.0026(15)
C11 0.0324(15) 0.0243(13) 0.0325(15) 0.0051(11) 0.0042(12) -0.0028(11)
C12 0.0399(19) 0.0200(13) 0.044(2) 0.0018(12) -0.0004(15) -0.0018(12)
C13 0.0375(17) 0.0266(14) 0.0407(18) -0.0087(12) 0.0004(14) 0.0030(12)
C14 0.0247(12) 0.0271(12) 0.0265(14) -0.0087(10) 0.0012(10) 0.0024(9)
C15 0.0302(14) 0.0420(16) 0.0279(14) -0.0143(13) 0.0059(11) 0.0031(12)
C16 0.0311(17) 0.0448(19) 0.0220(14) -0.0034(11) 0.0099(13) -0.0020(12)
C17 0.0352(16) 0.0320(14) 0.0234(13) 0.0019(11) 0.0083(12) -0.0029(12)
C18 0.0327(15) 0.0238(12) 0.0228(12) -0.0008(9) 0.0086(11) -0.0016(10)
C19 0.0230(12) 0.0222(11) 0.0207(11) -0.0043(10) 0.0042(9) 0.0011(10)
N1 0.0280(11) 0.0212(10) 0.0227(10) -0.0001(8) 0.0049(9) -0.0011(9)
O1 0.0320(12) 0.0528(14) 0.0287(11) -0.0115(10) 0.0047(9) 0.0065(10)
O2 0.0226(9) 0.0366(10) 0.0226(9) 0.0040(8) 0.0033(8) -0.0050(8)
O3 0.0252(10) 0.0278(9) 0.0236(9) 0.0022(7) 0.0018(7) 0.0011(7)
O4 0.0248(10) 0.0388(11) 0.0215(9) 0.0081(8) 0.0036(8) 0.0005(8)
O5 0.0228(9) 0.0266(9) 0.0267(9) 0.0010(7) 0.0043(7) -0.0009(7)
V1 0.02003(19) 0.0296(2) 0.01769(18) -0.00107(19) 0.00417(13) 0.00022(19)

loop_
_atom_type_symbol
_atom_type_description
_atom_type_scat_dispersion_real
_atom_type_scat_dispersion_imag
_atom_type_scat_source
C C 0.0033 0.0016 'International Tables Vol C Tables 4.2.6.8 and 6.1.1.4'
H H 0 0 'International Tables Vol C Tables 4.2.6.8 and 6.1.1.4'
N N 0.0061 0.0033 'International Tables Vol C Tables 4.2.6.8 and 6.1.1.4'
O O 0.0106 0.006 'International Tables Vol C Tables 4.2.6.8 and 6.1.1.4'
V V 0.3005 0.5294 'International Tables Vol C Tables 4.2.6.8 and 6.1.1.4'

loop_
_exptl_crystal_face_index_h
_exptl_crystal_face_index_k
_exptl_crystal_face_index_l
_exptl_crystal_face_perp_dist
-3 0 -1 0.0670
3 1 2 0.0740
0 0 -1 0.0930
0 0 1 0.0890
1 2 2 0.0460
1 -3 1 0.0710
-1 2 -2 0.0720

loop_
_geom_angle_atom_site_label_1
_geom_angle_atom_site_label_2
_geom_angle_atom_site_label_3
_geom_angle
_geom_angle_site_symmetry_1
_geom_angle_site_symmetry_3
_geom_angle_publ_flag
C2 C1 H1A 109.5 . . ?
C2 C1 H1B 109.5 . . ?
H1A C1 H1B 109.5 . . ?
C2 C1 H1C 109.5 . . ?
H1A C1 H1C 109.5 . . ?
H1B C1 H1C 109.5 . . ?
O2 C2 C3 125.4(3) . . ?
O2 C2 C1 115.1(3) . . ?
C3 C2 C1 119.5(3) . . ?
C4 C3 C2 123.8(3) . . ?
C4 C3 H3 118.1 . . ?
C2 C3 H3 118.1 . . ?
O3 C4 C3 125.2(3) . . ?
O3 C4 C5 115.4(3) . . ?
C3 C4 C5 119.5(3) . . ?
C4 C5 H5A 109.5 . . ?
C4 C5 H5B 109.5 . . ?
H5A C5 H5B 109.5 . . ?
C4 C5 H5C 109.5 . . ?
H5A C5 H5C 109.5 . . ?
H5B C5 H5C 109.5 . . ?
C7 C6 H6A 109.5 . . ?
C7 C6 H6B 109.5 . . ?
H6A C6 H6B 109.5 . . ?
C7 C6 H6C 109.5 . . ?
H6A C6 H6C 109.5 . . ?
H6B C6 H6C 109.5 . . ?
O4 C7 C8 124.9(3) . . ?
O4 C7 C6 115.2(3) . . ?
C8 C7 C6 119.8(3) . . ?
C9 C8 C7 123.6(3) . . ?
C9 C8 H8 118.2 . . ?
C7 C8 H8 118.2 . . ?
O5 C9 C8 125.2(3) . . ?
O5 C9 C10 115.3(3) . . ?
C8 C9 C10 119.5(3) . . ?
C9 C10 H10A 109.5 . . ?
C9 C10 H10B 109.5 . . ?
H10A C10 H10B 109.5 . . ?
C9 C10 H10C 109.5 . . ?
H10A C10 H10C 109.5 . . ?
H10B C10 H10C 109.5 . . ?
N1 C11 C12 125.0(3) . . ?
N1 C11 H11 117.5 . . ?
C12 C11 H11 117.5 . . ?
C13 C12 C11 118.4(3) . . ?
C13 C12 H12 120.8 . . ?
C11 C12 H12 120.8 . . ?
C12 C13 C14 119.7(3) . . ?
C12 C13 H13 120.2 . . ?
C14 C13 H13 120.2 . . ?
C13 C14 C15 122.5(3) . . ?
C13 C14 C19 117.9(3) . . ?
C15 C14 C19 119.5(3) . . ?
C16 C15 C14 120.5(3) . . ?
C16 C15 H15 119.7 . . ?
C14 C15 H15 119.7 . . ?
C15 C16 C17 120.1(3) . . ?
C15 C16 H16 119.9 . . ?
C17 C16 H16 119.9 . . ?
C18 C17 C16 121.2(3) . . ?
C18 C17 H17 119.4 . . ?
C16 C17 H17 119.4 . . ?
C17 C18 C19 120.1(3) . . ?
C17 C18 H18 119.9 . . ?
C19 C18 H18 119.9 . . ?
N1 C19 C18 119.7(2) . . ?
N1 C19 C14 121.9(2) . . ?
C18 C19 C14 118.5(3) . . ?
C11 N1 C19 117.1(2) . . ?
C11 N1 V1 112.32(19) . . ?
C19 N1 V1 130.54(17) . . ?
C2 O2 V1 128.2(2) . . ?
C4 O3 V1 128.33(19) . . ?
C7 O4 V1 128.6(2) . . ?
C9 O5 V1 128.63(19) . . ?
O1 V1 O5 101.63(12) . . ?
O1 V1 O4 100.09(12) . . ?
O5 V1 O4 88.63(9) . . ?
O1 V1 O2 99.84(12) . . ?
O5 V1 O2 158.52(9) . . ?
O4 V1 O2 86.83(9) . . ?
O1 V1 O3 101.08(12) . . ?
O5 V1 O3 88.07(9) . . ?
O4 V1 O3 158.81(9) . . ?
O2 V1 O3 88.63(9) . . ?
O1 V1 N1 174.80(12) . . ?
O5 V1 N1 82.22(8) . . ?
O4 V1 N1 76.37(8) . . ?
O2 V1 N1 76.30(8) . . ?
O3 V1 N1 82.45(8) . . ?

loop_
_geom_bond_atom_site_label_1
_geom_bond_atom_site_label_2
_geom_bond_distance
_geom_bond_site_symmetry_2
_geom_bond_publ_flag
C1 C2 1.505(5) . ?
C1 H1A 0.98 . ?
C1 H1B 0.98 . ?
C1 H1C 0.98 . ?
C2 O2 1.269(4) . ?
C2 C3 1.402(5) . ?
C3 C4 1.394(4) . ?
C3 H3 0.95 . ?
C4 O3 1.278(4) . ?
C4 C5 1.508(4) . ?
C5 H5A 0.98 . ?
C5 H5B 0.98 . ?
C5 H5C 0.98 . ?
C6 C7 1.505(5) . ?
C6 H6A 0.98 . ?
C6 H6B 0.98 . ?
C6 H6C 0.98 . ?
C7 O4 1.273(4) . ?
C7 C8 1.408(5) . ?
C8 C9 1.395(4) . ?
C8 H8 0.95 . ?
C9 O5 1.277(4) . ?
C9 C10 1.506(4) . ?
C10 H10A 0.98 . ?
C10 H10B 0.98 . ?
C10 H10C 0.98 . ?
C11 N1 1.317(4) . ?
C11 C12 1.411(5) . ?
C11 H11 0.95 . ?
C12 C13 1.361(6) . ?
C12 H12 0.95 . ?
C13 C14 1.413(5) . ?
C13 H13 0.95 . ?
C14 C15 1.416(4) . ?
C14 C19 1.426(4) . ?
C15 C16 1.358(5) . ?
C15 H15 0.95 . ?
C16 C17 1.411(5) . ?
C16 H16 0.95 . ?
C17 C18 1.367(4) . ?
C17 H17 0.95 . ?
C18 C19 1.418(4) . ?
C18 H18 0.95 . ?
C19 N1 1.378(3) . ?
N1 V1 2.615(2) . ?
O1 V1 1.596(2) . ?
O2 V1 1.991(2) . ?
O3 V1 1.994(2) . ?
O4 V1 1.989(2) . ?
O5 V1 1.988(2) . ?

loop_
_geom_torsion_atom_site_label_1
_geom_torsion_atom_site_label_2
_geom_torsion_atom_site_label_3
_geom_torsion_atom_site_label_4
_geom_torsion
_geom_torsion_site_symmetry_1
_geom_torsion_site_symmetry_2
_geom_torsion_site_symmetry_3
_geom_torsion_site_symmetry_4
_geom_torsion_publ_flag
O2 C2 C3 C4 -1.4(5) . . . . ?
C1 C2 C3 C4 178.5(3) . . . . ?
C2 C3 C4 O3 -1.9(5) . . . . ?
C2 C3 C4 C5 178.7(3) . . . . ?
O4 C7 C8 C9 1.2(5) . . . . ?
C6 C7 C8 C9 -178.1(3) . . . . ?
C7 C8 C9 O5 3.1(5) . . . . ?
C7 C8 C9 C10 -176.5(3) . . . . ?
N1 C11 C12 C13 0.1(6) . . . . ?
C11 C12 C13 C14 0.2(6) . . . . ?
C12 C13 C14 C15 179.2(4) . . . . ?
C12 C13 C14 C19 0.5(5) . . . . ?
C13 C14 C15 C16 -177.5(4) . . . . ?
C19 C14 C15 C16 1.2(5) . . . . ?
C14 C15 C16 C17 -0.5(6) . . . . ?
C15 C16 C17 C18 -0.9(6) . . . . ?
C16 C17 C18 C19 1.4(5) . . . . ?
C17 C18 C19 N1 179.0(3) . . . . ?
C17 C18 C19 C14 -0.6(5) . . . . ?
C13 C14 C19 N1 -1.5(5) . . . . ?
C15 C14 C19 N1 179.7(3) . . . . ?
C13 C14 C19 C18 178.1(3) . . . . ?
C15 C14 C19 C18 -0.7(5) . . . . ?
C12 C11 N1 C19 -1.0(5) . . . . ?
C12 C11 N1 V1 178.5(3) . . . . ?
C18 C19 N1 C11 -177.9(3) . . . . ?
C14 C19 N1 C11 1.7(4) . . . . ?
C18 C19 N1 V1 2.8(4) . . . . ?
C14 C19 N1 V1 -177.7(2) . . . . ?
C3 C2 O2 V1 7.6(5) . . . . ?
C1 C2 O2 V1 -172.2(2) . . . . ?
C3 C4 O3 V1 -1.5(4) . . . . ?
C5 C4 O3 V1 178.0(2) . . . . ?
C8 C7 O4 V1 -6.8(5) . . . . ?
C6 C7 O4 V1 172.6(3) . . . . ?
C8 C9 O5 V1 -1.5(4) . . . . ?
C10 C9 O5 V1 178.1(2) . . . . ?
